data_7117377
loop_
_publ_author_name
'S. Chantal E. Stieber'
'Nuria Huguet'
'Takeharu Kageyama'
'Ivana Jevtovikj'
'Piyal Ariyananda'
'Alvaro Gordillo'
'Stephan A. Schunk'
'Frank Rominger'
'Peter Hofmann'
'Michael Limbach'

_publ_section_title
;
 Acrylate formation from CO2 and ethylene: catalysis with palladium and
 mechanistic insight
;
_journal_name_full Chem.Commun.
_journal_page_first 10907
_journal_paper_doi 10.1039/C5cc01932J
_journal_volume 51
_journal_year 2015
_chemical_formula_sum 'C31.5 H56 O2 P2 Pd'
_chemical_formula_weight 635.10
_chemical_name_common '5 in manuscript'
_chemical_name_systematic
; 
 ? 
;
_space_group_crystal_system monoclinic
_space_group_IT_number 15
_space_group_name_Hall '-C 2yc'
_space_group_name_H-M_alt 'C 1 2/c 1'
_symmetry_space_group_name_Hall '-C 2yc'
_symmetry_space_group_name_H-M 'C 1 2/c 1'
_atom_sites_solution_hydrogens geom
_audit_creation_method SHELXL-2014
_audit_update_record
;
2015-02-20 deposited with the CCDC.
2015-06-02 downloaded from the CCDC.
;
_cell_angle_alpha 90
_cell_angle_beta 118.016(2)
_cell_angle_gamma 90
_cell_formula_units_Z 8
_cell_length_a 28.266(2)
_cell_length_b 13.8216(11)
_cell_length_c 18.2436(14)
_cell_measurement_reflns_used 2712
_cell_measurement_temperature 200(2)
_cell_measurement_theta_max 22.99
_cell_measurement_theta_min 2.28
_cell_volume 6292.2(8)
_computing_cell_refinement 'Bruker SAINT'
_computing_data_collection 'Bruker APEX2'
_computing_data_reduction 'Bruker SAINT'
_computing_molecular_graphics 'Bruker SHELXTL'
_computing_publication_material 'Bruker SHELXTL'
_computing_structure_refinement 'SHELXL-2014 (Sheldrick, 2014)'
_computing_structure_solution 'SHELXS-97 (Sheldrick 2008)'
_diffrn_ambient_temperature 200(2)
_diffrn_measured_fraction_theta_full 0.952
_diffrn_measured_fraction_theta_max 0.986
_diffrn_measurement_device_type 'Bruker APEX'
_diffrn_measurement_method '\f and \w scans'
_diffrn_radiation_type MoK\a
_diffrn_radiation_wavelength 0.71073
_diffrn_reflns_av_R_equivalents 0.0800
_diffrn_reflns_av_unetI/netI 0.0737
_diffrn_reflns_Laue_measured_fraction_full 0.952
_diffrn_reflns_Laue_measured_fraction_max 0.986
_diffrn_reflns_limit_h_max 33
_diffrn_reflns_limit_h_min -33
_diffrn_reflns_limit_k_max 16
_diffrn_reflns_limit_k_min -16
_diffrn_reflns_limit_l_max 21
_diffrn_reflns_limit_l_min -21
_diffrn_reflns_number 24383
_diffrn_reflns_point_group_measured_fraction_full 0.952
_diffrn_reflns_point_group_measured_fraction_max 0.986
_diffrn_reflns_theta_full 25.242
_diffrn_reflns_theta_max 24.908
_diffrn_reflns_theta_min 1.862
_diffrn_source 'sealed tube'
_exptl_absorpt_coefficient_mu 0.717
_exptl_absorpt_correction_T_max 0.9437
_exptl_absorpt_correction_T_min 0.8593
_exptl_absorpt_correction_type multi-scan
_exptl_absorpt_process_details
;
Sheldrick, G. M. (2008). <i>SADABS</i>. University of G\"ottingen, Germany.
;
_exptl_crystal_colour colourless
_exptl_crystal_density_diffrn 1.341
_exptl_crystal_description polyhedron
_exptl_crystal_F_000 2696
_exptl_crystal_size_max 0.170
_exptl_crystal_size_mid 0.100
_exptl_crystal_size_min 0.100
_refine_diff_density_max 0.494
_refine_diff_density_min -0.819
_refine_diff_density_rms 0.104
_refine_ls_extinction_coef .
_refine_ls_extinction_method none
_refine_ls_goodness_of_fit_ref 1.063
_refine_ls_hydrogen_treatment constr
_refine_ls_matrix_type full
_refine_ls_number_parameters 352
_refine_ls_number_reflns 5417
_refine_ls_number_restraints 50
_refine_ls_restrained_S_all 1.063
_refine_ls_R_factor_all 0.0810
_refine_ls_R_factor_gt 0.0515
_refine_ls_shift/su_max 0.001
_refine_ls_shift/su_mean 0.000
_refine_ls_structure_factor_coef Fsqd
_refine_ls_weighting_details 'w=1/[\s^2^(Fo^2^)+(0.0135P)^2^+27.2464P] where P=(Fo^2^+2Fc^2^)/3'
_refine_ls_weighting_scheme calc
_refine_ls_wR_factor_gt 0.0832
_refine_ls_wR_factor_ref 0.0956
_reflns_Friedel_coverage 0.000
_reflns_Friedel_fraction_full .
_reflns_Friedel_fraction_max .
_reflns_number_gt 3960
_reflns_number_total 5417
_reflns_threshold_expression 'I > 2\s(I)'
_cod_data_source_file c5cc01932j2.cif
_cod_data_source_block cst23
_cod_original_cell_volume 6292.2(9)
_cod_original_formula_sum 'C31.50 H56 O2 P2 Pd'
_cod_database_code 7117377
_shelx_space_group_comment
; 
The symmetry employed for this shelxl refinement is uniquely defined 
by the following loop, which should always be used as a source of 
symmetry information in preference to the above space-group names. 
They are only intended as comments. 
;
_shelx_estimated_absorpt_t_min 0.888
_shelx_estimated_absorpt_t_max 0.932
_shelxl_version_number 2014-3

loop_
_space_group_symop_operation_xyz
'x, y, z'
'-x, y, -z+1/2'
'x+1/2, y+1/2, z'
'-x+1/2, y+1/2, -z+1/2'
'-x, -y, -z'
'x, -y, z-1/2'
'-x+1/2, -y+1/2, -z'
'x+1/2, -y+1/2, z-1/2'

loop_
_atom_site_label
_atom_site_type_symbol
_atom_site_fract_x
_atom_site_fract_y
_atom_site_fract_z
_atom_site_U_iso_or_equiv
_atom_site_adp_type
_atom_site_occupancy
_atom_site_site_symmetry_order
_atom_site_calc_flag
_atom_site_refinement_flags_posn
_atom_site_refinement_flags_adp
_atom_site_refinement_flags_occupancy
_atom_site_disorder_assembly
_atom_site_disorder_group
Pd1 Pd 0.30661(2) 0.41920(3) 0.31617(2) 0.02336(12) Uani 1 1 d . . . . .
P1 P 0.35728(5) 0.35725(10) 0.44144(8) 0.0227(3) Uani 1 1 d . . . . .
P2 P 0.23631(5) 0.41089(10) 0.34852(8) 0.0227(3) Uani 1 1 d . . . . .
C1 C 0.2903(2) 0.5134(5) 0.1672(3) 0.0420(15) Uani 1 1 d . . . . .
O1 O 0.27108(19) 0.5652(4) 0.1044(3) 0.0857(18) Uani 1 1 d . . . . .
O2 O 0.26330(15) 0.4887(3) 0.2043(2) 0.0441(11) Uani 1 1 d . . . . .
C2 C 0.3463(2) 0.4762(4) 0.2025(3) 0.0415(15) Uani 1 1 d . . . . .
H2A H 0.3479 0.4291 0.1628 0.050 Uiso 1 1 calc R U . . .
H2B H 0.3701 0.5309 0.2069 0.050 Uiso 1 1 calc R U . . .
C3 C 0.3678(2) 0.4290(5) 0.2847(3) 0.0483(17) Uani 1 1 d . . . . .
H3A H 0.3978 0.4675 0.3268 0.058 Uiso 1 1 calc R U . . .
H3B H 0.3814 0.3636 0.2824 0.058 Uiso 1 1 calc R U . . .
C9 C 0.31655(19) 0.3428(4) 0.4955(3) 0.0258(12) Uani 1 1 d . . . . .
H9A H 0.3303 0.2873 0.5341 0.031 Uiso 1 1 calc R U . . .
H9B H 0.3201 0.4016 0.5287 0.031 Uiso 1 1 calc R U . . .
C10 C 0.25749(19) 0.3261(3) 0.4347(3) 0.0230(11) Uani 1 1 d . . . . .
H10A H 0.2356 0.3355 0.4634 0.028 Uiso 1 1 calc R U . . .
H10B H 0.2522 0.2589 0.4135 0.028 Uiso 1 1 calc R U . . .
C11 C 0.41205(19) 0.4395(3) 0.5068(3) 0.0256(12) Uani 1 1 d . . . . .
H11 H 0.4363 0.4433 0.4810 0.031 Uiso 1 1 calc R U . . .
C12 C 0.3915(2) 0.5418(3) 0.5051(3) 0.0314(13) Uani 1 1 d . . . . .
H12A H 0.3674 0.5420 0.5307 0.038 Uiso 1 1 calc R U . . .
H12B H 0.3705 0.5633 0.4467 0.038 Uiso 1 1 calc R U . . .
C13 C 0.4378(2) 0.6121(4) 0.5518(3) 0.0431(16) Uani 1 1 d . . . . .
H13A H 0.4593 0.6178 0.5221 0.052 Uiso 1 1 calc R U . . .
H13B H 0.4232 0.6769 0.5529 0.052 Uiso 1 1 calc R U . . .
C14 C 0.4737(2) 0.5784(4) 0.6405(3) 0.0426(15) Uani 1 1 d . . . . .
H14A H 0.5049 0.6223 0.6674 0.051 Uiso 1 1 calc R U . . .
H14B H 0.4536 0.5812 0.6726 0.051 Uiso 1 1 calc R U . . .
C15 C 0.4932(2) 0.4759(4) 0.6416(3) 0.0399(15) Uani 1 1 d . . . . .
H15A H 0.5147 0.4545 0.6999 0.048 Uiso 1 1 calc R U . . .
H15B H 0.5166 0.4748 0.6149 0.048 Uiso 1 1 calc R U . . .
C16 C 0.4468(2) 0.4064(4) 0.5966(3) 0.0330(13) Uani 1 1 d . . . . .
H16A H 0.4248 0.4035 0.6256 0.040 Uiso 1 1 calc R U . . .
H16B H 0.4609 0.3407 0.5969 0.040 Uiso 1 1 calc R U . . .
C21 C 0.38902(19) 0.2382(4) 0.4554(3) 0.0271(12) Uani 1 1 d . . . . .
H21 H 0.4038 0.2217 0.5156 0.033 Uiso 1 1 calc R U . . .
C22 C 0.4362(2) 0.2347(4) 0.4366(4) 0.0390(14) Uani 1 1 d . . . . .
H22A H 0.4235 0.2493 0.3772 0.047 Uiso 1 1 calc R U . . .
H22B H 0.4629 0.2844 0.4700 0.047 Uiso 1 1 calc R U . . .
C23 C 0.4624(2) 0.1355(4) 0.4568(4) 0.0480(16) Uani 1 1 d . . . . .
H23A H 0.4776 0.1231 0.5171 0.058 Uiso 1 1 calc R U . . .
H23B H 0.4922 0.1341 0.4426 0.058 Uiso 1 1 calc R U . . .
C24 C 0.4222(2) 0.0567(4) 0.4088(4) 0.0528(18) Uani 1 1 d . . . . .
H24A H 0.4098 0.0653 0.3487 0.063 Uiso 1 1 calc R U . . .
H24B H 0.4399 -0.0073 0.4252 0.063 Uiso 1 1 calc R U . . .
C25 C 0.3745(2) 0.0593(4) 0.4253(4) 0.0497(17) Uani 1 1 d . . . . .
H25A H 0.3862 0.0423 0.4840 0.060 Uiso 1 1 calc R U . . .
H25B H 0.3478 0.0106 0.3900 0.060 Uiso 1 1 calc R U . . .
C26 C 0.3484(2) 0.1591(4) 0.4072(3) 0.0357(14) Uani 1 1 d . . . . .
H26A H 0.3192 0.1598 0.4226 0.043 Uiso 1 1 calc R U . . .
H26B H 0.3325 0.1726 0.3470 0.043 Uiso 1 1 calc R U . . .
C31 C 0.2251(2) 0.5248(4) 0.3893(3) 0.0278(12) Uani 1 1 d . . . . .
H31 H 0.2587 0.5380 0.4419 0.033 Uiso 1 1 calc R U . . .
C32 C 0.2187(2) 0.6092(4) 0.3310(3) 0.0393(15) Uani 1 1 d . . . . .
H32A H 0.2491 0.6092 0.3182 0.047 Uiso 1 1 calc R U . . .
H32B H 0.1852 0.6006 0.2782 0.047 Uiso 1 1 calc R U . . .
C33 C 0.2168(3) 0.7059(4) 0.3697(4) 0.0524(18) Uani 1 1 d . . . . .
H33A H 0.2517 0.7175 0.4194 0.063 Uiso 1 1 calc R U . . .
H33B H 0.2109 0.7585 0.3295 0.063 Uiso 1 1 calc R U . . .
C34 C 0.1726(3) 0.7079(4) 0.3945(4) 0.060(2) Uani 1 1 d . . . . .
H34A H 0.1374 0.7048 0.3441 0.072 Uiso 1 1 calc R U . . .
H34B H 0.1744 0.7694 0.4235 0.072 Uiso 1 1 calc R U . . .
C35 C 0.1780(3) 0.6228(4) 0.4515(4) 0.0547(19) Uani 1 1 d . . . . .
H35A H 0.2111 0.6306 0.5049 0.066 Uiso 1 1 calc R U . . .
H35B H 0.1472 0.6230 0.4634 0.066 Uiso 1 1 calc R U . . .
C36 C 0.1798(2) 0.5263(4) 0.4121(4) 0.0386(15) Uani 1 1 d . . . . .
H36A H 0.1850 0.4731 0.4516 0.046 Uiso 1 1 calc R U . . .
H36B H 0.1452 0.5155 0.3616 0.046 Uiso 1 1 calc R U . . .
C41 C 0.17156(19) 0.3670(4) 0.2658(3) 0.0258(12) Uani 1 1 d . . . . .
H41 H 0.1504 0.4251 0.2353 0.031 Uiso 1 1 calc R U . . .
C42 C 0.1812(2) 0.3066(4) 0.2040(3) 0.0327(13) Uani 1 1 d . . . . .
H42A H 0.2022 0.3452 0.1835 0.039 Uiso 1 1 calc R U . . .
H42B H 0.2026 0.2488 0.2325 0.039 Uiso 1 1 calc R U . . .
C43 C 0.1290(2) 0.2749(4) 0.1307(3) 0.0438(16) Uani 1 1 d . . . . .
H43A H 0.1096 0.3325 0.0983 0.053 Uiso 1 1 calc R U . . .
H43B H 0.1370 0.2327 0.0940 0.053 Uiso 1 1 calc R U . . .
C44 C 0.0938(2) 0.2208(4) 0.1583(4) 0.0521(18) Uani 1 1 d . . . . .
H44A H 0.1111 0.1587 0.1841 0.063 Uiso 1 1 calc R U . . .
H44B H 0.0590 0.2060 0.1093 0.063 Uiso 1 1 calc R U . . .
C45 C 0.0841(2) 0.2797(5) 0.2201(4) 0.0508(17) Uani 1 1 d . . . . .
H45A H 0.0628 0.2409 0.2399 0.061 Uiso 1 1 calc R U . . .
H45B H 0.0632 0.3383 0.1925 0.061 Uiso 1 1 calc R U . . .
C46 C 0.1370(2) 0.3093(4) 0.2941(3) 0.0392(15) Uani 1 1 d . . . . .
H46A H 0.1566 0.2508 0.3243 0.047 Uiso 1 1 calc R U . . .
H46B H 0.1296 0.3491 0.3328 0.047 Uiso 1 1 calc R U . . .
C51 C 0.5201(10) -0.0077(11) 0.2725(12) 0.133(11) Uani 0.5 1 d D U P A -1
H51A H 0.5545 -0.0348 0.2798 0.159 Uiso 0.4 1 calc R U P A -1
H51B H 0.5006 -0.0595 0.2847 0.159 Uiso 0.4 1 calc R U P A -1
C52 C 0.5300(9) 0.0695(11) 0.3271(11) 0.102(7) Uani 0.5 1 d D U P A -1
H52A H 0.5688 0.0838 0.3570 0.123 Uiso 0.4 1 calc R U P A -1
H52B H 0.5178 0.0532 0.3684 0.123 Uiso 0.4 1 calc R U P A -1
C53 C 0.5013(14) 0.1511(12) 0.2794(12) 0.139(11) Uani 0.5 1 d D U P A -1
H53A H 0.4733 0.1707 0.2945 0.167 Uiso 0.4 1 calc R U P A -1
H53B H 0.5259 0.2063 0.2897 0.167 Uiso 0.4 1 calc R U P A -1
C54 C 0.4781(15) 0.1240(13) 0.1966(14) 0.19(2) Uani 0.5 1 d D U P A -1
H54A H 0.4924 0.1643 0.1667 0.224 Uiso 0.4 1 calc R U P A -1
H54B H 0.4388 0.1336 0.1703 0.224 Uiso 0.4 1 calc R U P A -1
C55 C 0.4900(9) 0.0237(12) 0.1919(11) 0.100(6) Uani 0.5 1 d D U P A -1
H55A H 0.4565 -0.0143 0.1637 0.120 Uiso 0.4 1 calc R U P A -1
H55B H 0.5104 0.0164 0.1606 0.120 Uiso 0.4 1 calc R U P A -1

loop_
_atom_site_aniso_label
_atom_site_aniso_U_11
_atom_site_aniso_U_22
_atom_site_aniso_U_33
_atom_site_aniso_U_23
_atom_site_aniso_U_13
_atom_site_aniso_U_12
Pd1 0.0254(2) 0.0282(2) 0.0189(2) 0.00236(19) 0.01244(17) -0.0030(2)
P1 0.0231(7) 0.0252(7) 0.0198(7) 0.0018(6) 0.0101(6) -0.0007(6)
P2 0.0240(7) 0.0242(7) 0.0211(7) 0.0029(6) 0.0117(6) -0.0012(6)
C1 0.041(4) 0.056(4) 0.030(3) 0.008(3) 0.018(3) -0.003(3)
O1 0.074(4) 0.131(5) 0.064(3) 0.059(3) 0.042(3) 0.021(3)
O2 0.042(2) 0.063(3) 0.036(2) 0.020(2) 0.025(2) 0.001(2)
C2 0.051(4) 0.040(4) 0.046(4) -0.001(3) 0.033(3) -0.003(3)
C3 0.039(4) 0.069(5) 0.041(4) 0.016(3) 0.022(3) 0.001(3)
C9 0.032(3) 0.027(3) 0.021(3) 0.005(2) 0.015(2) 0.003(2)
C10 0.030(3) 0.020(3) 0.024(3) 0.002(2) 0.018(2) -0.005(2)
C11 0.028(3) 0.028(3) 0.022(3) -0.005(2) 0.013(2) -0.006(2)
C12 0.037(3) 0.025(3) 0.024(3) 0.003(2) 0.008(3) -0.001(3)
C13 0.050(4) 0.032(3) 0.038(3) -0.007(3) 0.014(3) -0.012(3)
C14 0.043(4) 0.041(4) 0.030(3) -0.009(3) 0.006(3) -0.012(3)
C15 0.034(3) 0.043(4) 0.033(3) -0.002(3) 0.007(3) -0.004(3)
C16 0.030(3) 0.033(3) 0.027(3) -0.001(3) 0.006(2) 0.001(3)
C21 0.027(3) 0.028(3) 0.024(3) 0.000(2) 0.010(2) 0.001(2)
C22 0.029(3) 0.038(4) 0.051(4) -0.003(3) 0.020(3) 0.003(3)
C23 0.034(4) 0.045(4) 0.059(4) -0.001(3) 0.017(3) 0.009(3)
C24 0.044(4) 0.036(4) 0.073(5) -0.009(3) 0.023(4) 0.006(3)
C25 0.042(4) 0.029(4) 0.080(5) -0.011(3) 0.030(4) -0.004(3)
C26 0.034(3) 0.029(3) 0.047(4) -0.010(3) 0.021(3) -0.006(3)
C31 0.031(3) 0.026(3) 0.027(3) 0.004(2) 0.014(2) 0.001(2)
C32 0.059(4) 0.024(3) 0.045(4) 0.009(3) 0.032(3) 0.003(3)
C33 0.074(5) 0.023(3) 0.078(5) 0.005(3) 0.050(4) -0.001(3)
C34 0.087(6) 0.031(4) 0.083(5) 0.002(4) 0.057(5) 0.013(4)
C35 0.085(5) 0.038(4) 0.067(5) -0.001(3) 0.058(4) 0.006(4)
C36 0.053(4) 0.030(3) 0.050(4) -0.001(3) 0.038(3) 0.004(3)
C41 0.027(3) 0.023(3) 0.025(3) 0.001(2) 0.010(2) -0.001(2)
C42 0.041(3) 0.030(3) 0.034(3) -0.008(3) 0.022(3) -0.004(3)
C43 0.049(4) 0.040(4) 0.037(4) -0.014(3) 0.017(3) -0.014(3)
C44 0.051(4) 0.044(4) 0.043(4) -0.008(3) 0.006(3) -0.016(3)
C45 0.036(4) 0.062(5) 0.052(4) -0.005(3) 0.018(3) -0.023(3)
C46 0.032(3) 0.050(4) 0.035(3) 0.001(3) 0.016(3) -0.010(3)
C51 0.14(2) 0.100(11) 0.130(13) 0.007(9) 0.046(12) 0.055(12)
C52 0.102(15) 0.099(12) 0.126(11) 0.016(9) 0.070(9) 0.022(13)
C53 0.21(3) 0.097(11) 0.122(12) 0.012(9) 0.086(14) 0.068(14)
C54 0.29(4) 0.115(13) 0.127(12) 0.010(10) 0.073(13) 0.10(2)
C55 0.093(15) 0.096(12) 0.127(11) 0.009(9) 0.066(10) 0.040(11)

loop_
_atom_type_symbol
_atom_type_description
_atom_type_scat_dispersion_real
_atom_type_scat_dispersion_imag
_atom_type_scat_source
C C 0.0033 0.0016 'International Tables Vol C Tables 4.2.6.8 and 6.1.1.4'
H H 0.0000 0.0000 'International Tables Vol C Tables 4.2.6.8 and 6.1.1.4'
O O 0.0106 0.0060 'International Tables Vol C Tables 4.2.6.8 and 6.1.1.4'
P P 0.1023 0.0942 'International Tables Vol C Tables 4.2.6.8 and 6.1.1.4'
Pd Pd -0.9988 1.0072 'International Tables Vol C Tables 4.2.6.8 and 6.1.1.4'

loop_
_geom_angle_atom_site_label_1
_geom_angle_atom_site_label_2
_geom_angle_atom_site_label_3
_geom_angle
_geom_angle_site_symmetry_1
_geom_angle_site_symmetry_3
O2 Pd1 C3 83.08(19) . .
O2 Pd1 P1 174.65(12) . .
C3 Pd1 P1 95.25(16) . .
O2 Pd1 P2 95.38(11) . .
C3 Pd1 P2 178.44(17) . .
P1 Pd1 P2 86.26(5) . .
C21 P1 C11 104.9(2) . .
C21 P1 C9 102.5(2) . .
C11 P1 C9 105.5(2) . .
C21 P1 Pd1 121.74(17) . .
C11 P1 Pd1 111.64(16) . .
C9 P1 Pd1 109.19(16) . .
C10 P2 C31 104.6(2) . .
C10 P2 C41 107.0(2) . .
C31 P2 C41 108.7(2) . .
C10 P2 Pd1 106.08(16) . .
C31 P2 Pd1 113.08(17) . .
C41 P2 Pd1 116.51(16) . .
O1 C1 O2 122.1(6) . .
O1 C1 C2 120.9(5) . .
O2 C1 C2 117.0(5) . .
C1 O2 Pd1 115.1(4) . .
C3 C2 C1 115.9(5) . .
C3 C2 H2A 108.3 . .
C1 C2 H2A 108.3 . .
C3 C2 H2B 108.3 . .
C1 C2 H2B 108.3 . .
H2A C2 H2B 107.4 . .
C2 C3 Pd1 108.1(4) . .
C2 C3 H3A 110.1 . .
Pd1 C3 H3A 110.1 . .
C2 C3 H3B 110.1 . .
Pd1 C3 H3B 110.1 . .
H3A C3 H3B 108.4 . .
C10 C9 P1 111.8(3) . .
C10 C9 H9A 109.2 . .
P1 C9 H9A 109.2 . .
C10 C9 H9B 109.2 . .
P1 C9 H9B 109.2 . .
H9A C9 H9B 107.9 . .
C9 C10 P2 109.5(3) . .
C9 C10 H10A 109.8 . .
P2 C10 H10A 109.8 . .
C9 C10 H10B 109.8 . .
P2 C10 H10B 109.8 . .
H10A C10 H10B 108.2 . .
C12 C11 C16 110.3(4) . .
C12 C11 P1 111.3(3) . .
C16 C11 P1 115.5(3) . .
C12 C11 H11 106.4 . .
C16 C11 H11 106.4 . .
P1 C11 H11 106.4 . .
C11 C12 C13 111.1(4) . .
C11 C12 H12A 109.4 . .
C13 C12 H12A 109.4 . .
C11 C12 H12B 109.4 . .
C13 C12 H12B 109.4 . .
H12A C12 H12B 108.0 . .
C14 C13 C12 111.6(5) . .
C14 C13 H13A 109.3 . .
C12 C13 H13A 109.3 . .
C14 C13 H13B 109.3 . .
C12 C13 H13B 109.3 . .
H13A C13 H13B 108.0 . .
C15 C14 C13 110.8(5) . .
C15 C14 H14A 109.5 . .
C13 C14 H14A 109.5 . .
C15 C14 H14B 109.5 . .
C13 C14 H14B 109.5 . .
H14A C14 H14B 108.1 . .
C14 C15 C16 111.7(5) . .
C14 C15 H15A 109.3 . .
C16 C15 H15A 109.3 . .
C14 C15 H15B 109.3 . .
C16 C15 H15B 109.3 . .
H15A C15 H15B 107.9 . .
C15 C16 C11 110.3(4) . .
C15 C16 H16A 109.6 . .
C11 C16 H16A 109.6 . .
C15 C16 H16B 109.6 . .
C11 C16 H16B 109.6 . .
H16A C16 H16B 108.1 . .
C22 C21 C26 110.4(4) . .
C22 C21 P1 114.8(4) . .
C26 C21 P1 112.0(3) . .
C22 C21 H21 106.3 . .
C26 C21 H21 106.3 . .
P1 C21 H21 106.3 . .
C23 C22 C21 110.7(5) . .
C23 C22 H22A 109.5 . .
C21 C22 H22A 109.5 . .
C23 C22 H22B 109.5 . .
C21 C22 H22B 109.5 . .
H22A C22 H22B 108.1 . .
C22 C23 C24 111.1(5) . .
C22 C23 H23A 109.4 . .
C24 C23 H23A 109.4 . .
C22 C23 H23B 109.4 . .
C24 C23 H23B 109.4 . .
H23A C23 H23B 108.0 . .
C25 C24 C23 111.3(5) . .
C25 C24 H24A 109.4 . .
C23 C24 H24A 109.4 . .
C25 C24 H24B 109.4 . .
C23 C24 H24B 109.4 . .
H24A C24 H24B 108.0 . .
C24 C25 C26 111.4(5) . .
C24 C25 H25A 109.4 . .
C26 C25 H25A 109.4 . .
C24 C25 H25B 109.4 . .
C26 C25 H25B 109.4 . .
H25A C25 H25B 108.0 . .
C25 C26 C21 111.5(4) . .
C25 C26 H26A 109.3 . .
C21 C26 H26A 109.3 . .
C25 C26 H26B 109.3 . .
C21 C26 H26B 109.3 . .
H26A C26 H26B 108.0 . .
C36 C31 C32 109.9(4) . .
C36 C31 P2 116.8(4) . .
C32 C31 P2 111.0(3) . .
C36 C31 H31 106.1 . .
C32 C31 H31 106.1 . .
P2 C31 H31 106.1 . .
C33 C32 C31 111.3(4) . .
C33 C32 H32A 109.4 . .
C31 C32 H32A 109.4 . .
C33 C32 H32B 109.4 . .
C31 C32 H32B 109.4 . .
H32A C32 H32B 108.0 . .
C34 C33 C32 111.6(5) . .
C34 C33 H33A 109.3 . .
C32 C33 H33A 109.3 . .
C34 C33 H33B 109.3 . .
C32 C33 H33B 109.3 . .
H33A C33 H33B 108.0 . .
C33 C34 C35 110.9(5) . .
C33 C34 H34A 109.5 . .
C35 C34 H34A 109.5 . .
C33 C34 H34B 109.5 . .
C35 C34 H34B 109.5 . .
H34A C34 H34B 108.0 . .
C36 C35 C34 111.5(5) . .
C36 C35 H35A 109.3 . .
C34 C35 H35A 109.3 . .
C36 C35 H35B 109.3 . .
C34 C35 H35B 109.3 . .
H35A C35 H35B 108.0 . .
C31 C36 C35 111.0(5) . .
C31 C36 H36A 109.4 . .
C35 C36 H36A 109.4 . .
C31 C36 H36B 109.4 . .
C35 C36 H36B 109.4 . .
H36A C36 H36B 108.0 . .
C42 C41 C46 109.3(4) . .
C42 C41 P2 109.3(3) . .
C46 C41 P2 116.2(3) . .
C42 C41 H41 107.2 . .
C46 C41 H41 107.2 . .
P2 C41 H41 107.2 . .
C43 C42 C41 111.8(4) . .
C43 C42 H42A 109.3 . .
C41 C42 H42A 109.3 . .
C43 C42 H42B 109.3 . .
C41 C42 H42B 109.3 . .
H42A C42 H42B 107.9 . .
C44 C43 C42 111.7(5) . .
C44 C43 H43A 109.3 . .
C42 C43 H43A 109.3 . .
C44 C43 H43B 109.3 . .
C42 C43 H43B 109.3 . .
H43A C43 H43B 107.9 . .
C43 C44 C45 111.2(5) . .
C43 C44 H44A 109.4 . .
C45 C44 H44A 109.4 . .
C43 C44 H44B 109.4 . .
C45 C44 H44B 109.4 . .
H44A C44 H44B 108.0 . .
C44 C45 C46 111.0(5) . .
C44 C45 H45A 109.4 . .
C46 C45 H45A 109.4 . .
C44 C45 H45B 109.4 . .
C46 C45 H45B 109.4 . .
H45A C45 H45B 108.0 . .
C45 C46 C41 110.9(4) . .
C45 C46 H46A 109.5 . .
C41 C46 H46A 109.5 . .
C45 C46 H46B 109.5 . .
C41 C46 H46B 109.5 . .
H46A C46 H46B 108.0 . .
C55 C51 C52 109.7(12) . .
C55 C51 H51A 109.7 . .
C52 C51 H51A 109.7 . .
C55 C51 H51B 109.7 . .
C52 C51 H51B 109.7 . .
H51A C51 H51B 108.2 . .
C51 C52 C53 107.7(12) . .
C51 C52 H52A 110.2 . .
C53 C52 H52A 110.2 . .
C51 C52 H52B 110.2 . .
C53 C52 H52B 110.2 . .
H52A C52 H52B 108.5 . .
C54 C53 C52 107.2(12) . .
C54 C53 H53A 110.3 . .
C52 C53 H53A 110.3 . .
C54 C53 H53B 110.3 . .
C52 C53 H53B 110.3 . .
H53A C53 H53B 108.5 . .
C53 C54 C55 108.7(12) . .
C53 C54 H54A 109.9 . .
C55 C54 H54A 109.9 . .
C53 C54 H54B 109.9 . .
C55 C54 H54B 109.9 . .
H54A C54 H54B 108.3 . .
C51 C55 C54 106.6(12) . .
C51 C55 H55A 110.4 . .
C54 C55 H55A 110.4 . .
C51 C55 H55B 110.4 . .
C54 C55 H55B 110.4 . .
H55A C55 H55B 108.6 . .

loop_
_geom_bond_atom_site_label_1
_geom_bond_atom_site_label_2
_geom_bond_distance
_geom_bond_site_symmetry_2
Pd1 O2 2.059(4) .
Pd1 C3 2.068(5) .
Pd1 P1 2.2209(13) .
Pd1 P2 2.3262(13) .
P1 C21 1.834(5) .
P1 C11 1.838(5) .
P1 C9 1.845(5) .
P2 C10 1.822(5) .
P2 C31 1.832(5) .
P2 C41 1.844(5) .
C1 O1 1.239(6) .
C1 O2 1.281(6) .
C1 C2 1.493(8) .
C2 C3 1.479(7) .
C2 H2A 0.9900 .
C2 H2B 0.9900 .
C3 H3A 0.9900 .
C3 H3B 0.9900 .
C9 C10 1.527(6) .
C9 H9A 0.9900 .
C9 H9B 0.9900 .
C10 H10A 0.9900 .
C10 H10B 0.9900 .
C11 C12 1.522(6) .
C11 C16 1.532(6) .
C11 H11 1.0000 .
C12 C13 1.528(7) .
C12 H12A 0.9900 .
C12 H12B 0.9900 .
C13 C14 1.525(7) .
C13 H13A 0.9900 .
C13 H13B 0.9900 .
C14 C15 1.516(7) .
C14 H14A 0.9900 .
C14 H14B 0.9900 .
C15 C16 1.518(7) .
C15 H15A 0.9900 .
C15 H15B 0.9900 .
C16 H16A 0.9900 .
C16 H16B 0.9900 .
C21 C22 1.526(7) .
C21 C26 1.529(7) .
C21 H21 1.0000 .
C22 C23 1.519(7) .
C22 H22A 0.9900 .
C22 H22B 0.9900 .
C23 C24 1.520(8) .
C23 H23A 0.9900 .
C23 H23B 0.9900 .
C24 C25 1.516(8) .
C24 H24A 0.9900 .
C24 H24B 0.9900 .
C25 C26 1.525(7) .
C25 H25A 0.9900 .
C25 H25B 0.9900 .
C26 H26A 0.9900 .
C26 H26B 0.9900 .
C31 C36 1.521(7) .
C31 C32 1.531(6) .
C31 H31 1.0000 .
C32 C33 1.524(7) .
C32 H32A 0.9900 .
C32 H32B 0.9900 .
C33 C34 1.516(8) .
C33 H33A 0.9900 .
C33 H33B 0.9900 .
C34 C35 1.530(8) .
C34 H34A 0.9900 .
C34 H34B 0.9900 .
C35 C36 1.529(7) .
C35 H35A 0.9900 .
C35 H35B 0.9900 .
C36 H36A 0.9900 .
C36 H36B 0.9900 .
C41 C42 1.528(6) .
C41 C46 1.528(7) .
C41 H41 1.0000 .
C42 C43 1.518(7) .
C42 H42A 0.9900 .
C42 H42B 0.9900 .
C43 C44 1.508(8) .
C43 H43A 0.9900 .
C43 H43B 0.9900 .
C44 C45 1.517(8) .
C44 H44A 0.9900 .
C44 H44B 0.9900 .
C45 C46 1.526(7) .
C45 H45A 0.9900 .
C45 H45B 0.9900 .
C46 H46A 0.9900 .
C46 H46B 0.9900 .
C51 C55 1.378(14) .
C51 C52 1.396(14) .
C51 H51A 0.9900 .
C51 H51B 0.9900 .
C52 C53 1.422(14) .
C52 H52A 0.9900 .
C52 H52B 0.9900 .
C53 C54 1.385(13) .
C53 H53A 0.9900 .
C53 H53B 0.9900 .
C54 C55 1.438(14) .
C54 H54A 0.9900 .
C54 H54B 0.9900 .
C55 H55A 0.9900 .
C55 H55B 0.9900 .

loop_
_geom_torsion_atom_site_label_1
_geom_torsion_atom_site_label_2
_geom_torsion_atom_site_label_3
_geom_torsion_atom_site_label_4
_geom_torsion
_geom_torsion_site_symmetry_1
_geom_torsion_site_symmetry_2
_geom_torsion_site_symmetry_3
_geom_torsion_site_symmetry_4
O1 C1 O2 Pd1 -171.5(5) . . . .
C2 C1 O2 Pd1 8.9(7) . . . .
O1 C1 C2 C3 170.2(6) . . . .
O2 C1 C2 C3 -10.2(8) . . . .
C1 C2 C3 Pd1 6.0(7) . . . .
C21 P1 C9 C10 -101.5(4) . . . .
C11 P1 C9 C10 148.9(3) . . . .
Pd1 P1 C9 C10 28.8(4) . . . .
P1 C9 C10 P2 -44.9(4) . . . .
C31 P2 C10 C9 -79.2(4) . . . .
C41 P2 C10 C9 165.6(3) . . . .
Pd1 P2 C10 C9 40.6(3) . . . .
C21 P1 C11 C12 -177.4(3) . . . .
C9 P1 C11 C12 -69.6(4) . . . .
Pd1 P1 C11 C12 48.9(4) . . . .
C21 P1 C11 C16 -50.5(4) . . . .
C9 P1 C11 C16 57.3(4) . . . .
Pd1 P1 C11 C16 175.7(3) . . . .
C16 C11 C12 C13 56.5(6) . . . .
P1 C11 C12 C13 -173.9(4) . . . .
C11 C12 C13 C14 -55.2(6) . . . .
C12 C13 C14 C15 54.3(7) . . . .
C13 C14 C15 C16 -55.8(6) . . . .
C14 C15 C16 C11 57.5(6) . . . .
C12 C11 C16 C15 -57.5(6) . . . .
P1 C11 C16 C15 175.2(4) . . . .
C11 P1 C21 C22 -55.2(4) . . . .
C9 P1 C21 C22 -165.1(4) . . . .
Pd1 P1 C21 C22 72.7(4) . . . .
C11 P1 C21 C26 177.9(4) . . . .
C9 P1 C21 C26 68.0(4) . . . .
Pd1 P1 C21 C26 -54.2(4) . . . .
C26 C21 C22 C23 -56.9(6) . . . .
P1 C21 C22 C23 175.4(4) . . . .
C21 C22 C23 C24 57.4(7) . . . .
C22 C23 C24 C25 -56.2(7) . . . .
C23 C24 C25 C26 54.7(7) . . . .
C24 C25 C26 C21 -54.7(7) . . . .
C22 C21 C26 C25 55.6(6) . . . .
P1 C21 C26 C25 -175.1(4) . . . .
C10 P2 C31 C36 -65.1(4) . . . .
C41 P2 C31 C36 48.9(4) . . . .
Pd1 P2 C31 C36 179.9(3) . . . .
C10 P2 C31 C32 167.8(4) . . . .
C41 P2 C31 C32 -78.2(4) . . . .
Pd1 P2 C31 C32 52.9(4) . . . .
C36 C31 C32 C33 56.9(6) . . . .
P2 C31 C32 C33 -172.4(4) . . . .
C31 C32 C33 C34 -56.2(7) . . . .
C32 C33 C34 C35 54.6(8) . . . .
C33 C34 C35 C36 -54.8(8) . . . .
C32 C31 C36 C35 -56.9(6) . . . .
P2 C31 C36 C35 175.5(4) . . . .
C34 C35 C36 C31 56.4(7) . . . .
C10 P2 C41 C42 -95.7(4) . . . .
C31 P2 C41 C42 151.9(3) . . . .
Pd1 P2 C41 C42 22.8(4) . . . .
C10 P2 C41 C46 28.6(5) . . . .
C31 P2 C41 C46 -83.8(4) . . . .
Pd1 P2 C41 C46 147.0(3) . . . .
C46 C41 C42 C43 56.2(6) . . . .
P2 C41 C42 C43 -175.6(4) . . . .
C41 C42 C43 C44 -55.5(6) . . . .
C42 C43 C44 C45 54.5(7) . . . .
C43 C44 C45 C46 -55.6(7) . . . .
C44 C45 C46 C41 57.6(7) . . . .
C42 C41 C46 C45 -57.2(6) . . . .
P2 C41 C46 C45 178.5(4) . . . .
C55 C51 C52 C53 5(3) . . . .
C51 C52 C53 C54 -5(3) . . . .
C52 C53 C54 C55 3(4) . . . .
C52 C51 C55 C54 -3(3) . . . .
C53 C54 C55 C51 0(4) . . . .
